data_1527587
loop_
_publ_author_name
'Janzon, K.H.'
'Schaefer, H.'
'Weiss, A.'

_publ_section_title
;
 Zur Kenntnis der Disilicide der Erdalkalimetalle
;
_journal_name_full 'Zeitschrift fuer Anorganische und Allgemeine Chemie'
_journal_page_first 87
_journal_page_last 99
_journal_volume 372
_journal_year 1970
_chemical_formula_sum 'Ba Si2'
_space_group_IT_number 62
_symmetry_space_group_name_Hall '-P 2ac 2n'
_symmetry_space_group_name_H-M 'P n m a'
_cell_angle_alpha 90
_cell_angle_beta 90
_cell_angle_gamma 90
_cell_formula_units_Z 8
_cell_length_a 8.92
_cell_length_b 6.75
_cell_length_c 11.57
_cell_volume 696.630
_citation_journal_id_ASTM ZAACAB
_cod_data_source_file Janzon_ZAACAB_1970_1260.cif
_cod_data_source_block Ba1Si2
_cod_original_cell_volume 696.6297
_cod_original_formula_sum 'Ba1 Si2'
_cod_database_code 1527587

loop_
_symmetry_equiv_pos_as_xyz
x,y,z
-x+1/2,-y,z+1/2
x+1/2,-y+1/2,-z+1/2
-x,y+1/2,-z
-x,-y,-z
x-1/2,y,-z-1/2
-x-1/2,y-1/2,z-1/2
x,-y-1/2,z

loop_
_atom_site_label
_atom_site_type_symbol
_atom_site_fract_x
_atom_site_fract_y
_atom_site_fract_z
_atom_site_occupancy
_atom_site_U_iso_or_equiv
Si3 Si 0.19 0.078 0.147 1 0.0
Si2 Si 0.424 0.25 0.091 1 0.0
Ba2 Ba 0.893 0.25 0.095 1 0.0
Si1 Si 0.205 0.25 0.969 1 0.0
Ba1 Ba 0.014 0.25 0.694 1 0.0
